data_7245242
loop_
_publ_author_name
'Andriotou, Despoina'
'Duval, Sylvain'
'Trivelli, Xavier'
'Volkringer, Christophe'
'Loiseau, Thierry'

_publ_section_title
;
 Molecular niobium(V) complexes with mononuclear {Nb1} and dinuclear oxo
 species {Nb2O} connected through aryl di- or tetra-carboxylate linker
;
_journal_name_full CrystEngComm
_journal_paper_doi 10.1039/D2CE00828A
_journal_year 2022
_chemical_formula_moiety 'C72 H146 N2 Nb8 O40'
_chemical_formula_sum 'C72 H146 N2 Nb8 O40'
_chemical_formula_weight 2423.18
_space_group_crystal_system triclinic
_space_group_IT_number 2
_space_group_name_Hall '-P 1'
_space_group_name_H-M_alt 'P -1'
_atom_sites_solution_hydrogens geom
_atom_sites_solution_primary iterative
_audit_creation_date 2022-01-13
_audit_creation_method
;
Olex2 1.3
(compiled 2020.11.12 svn.r5f609507 for OlexSys, GUI svn.r6272)
;
_audit_update_record
;
2022-06-16 deposited with the CCDC.	2022-08-01 downloaded from the CCDC.
;
_cell_angle_alpha 68.271(4)
_cell_angle_beta 81.253(5)
_cell_angle_gamma 84.084(5)
_cell_formula_units_Z 1
_cell_length_a 8.0483(9)
_cell_length_b 18.5558(19)
_cell_length_c 18.624(2)
_cell_measurement_reflns_used 2832
_cell_measurement_temperature 100.01
_cell_measurement_theta_max 23.67
_cell_measurement_theta_min 2.37
_cell_volume 2550.4(5)
_computing_molecular_graphics 'Olex2 1.3 (Dolomanov et al., 2009)'
_computing_publication_material 'Olex2 1.3 (Dolomanov et al., 2009)'
_computing_structure_refinement 'SHELXL 2018/3 (Sheldrick, 2015)'
_computing_structure_solution 'olex2.solve 1.3 (Bourhis et al., 2015)'
_diffrn_ambient_temperature 100.01
_diffrn_measured_fraction_theta_full 0.995
_diffrn_measured_fraction_theta_max 0.986
_diffrn_measurement_device_type 'Bruker APEX-II CCD'
_diffrn_measurement_method '\f and \w scans'
_diffrn_radiation_type MoK\a
_diffrn_radiation_wavelength 0.71073
_diffrn_reflns_av_R_equivalents 0.0999
_diffrn_reflns_av_unetI/netI 0.1692
_diffrn_reflns_Laue_measured_fraction_full 0.995
_diffrn_reflns_Laue_measured_fraction_max 0.986
_diffrn_reflns_limit_h_max 10
_diffrn_reflns_limit_h_min -10
_diffrn_reflns_limit_k_max 23
_diffrn_reflns_limit_k_min -22
_diffrn_reflns_limit_l_max 23
_diffrn_reflns_limit_l_min -15
_diffrn_reflns_number 31082
_diffrn_reflns_point_group_measured_fraction_full 0.995
_diffrn_reflns_point_group_measured_fraction_max 0.986
_diffrn_reflns_theta_full 25.242
_diffrn_reflns_theta_max 26.428
_diffrn_reflns_theta_min 1.339
_diffrn_standards_number 0
_exptl_absorpt_coefficient_mu 0.945
_exptl_absorpt_correction_T_max 0.7454
_exptl_absorpt_correction_T_min 0.6644
_exptl_absorpt_correction_type multi-scan
_exptl_absorpt_process_details
;
SADABS-2016/2 (Bruker,2016/2) was used for absorption correction.
wR2(int) was 0.0751 before and 0.0570 after correction.
The Ratio of minimum to maximum transmission is 0.8913.
The \l/2 correction factor is Not present.
;
_exptl_crystal_colour colourless
_exptl_crystal_colour_primary colourless
_exptl_crystal_density_diffrn 1.578
_exptl_crystal_description block
_exptl_crystal_F_000 1240
_exptl_crystal_size_max 0.132
_exptl_crystal_size_mid 0.098
_exptl_crystal_size_min 0.083
_refine_diff_density_max 0.746
_refine_diff_density_min -1.264
_refine_diff_density_rms 0.145
_refine_ls_extinction_method none
_refine_ls_goodness_of_fit_ref 1.011
_refine_ls_hydrogen_treatment constr
_refine_ls_matrix_type full
_refine_ls_number_parameters 655
_refine_ls_number_reflns 10333
_refine_ls_number_restraints 63
_refine_ls_restrained_S_all 1.009
_refine_ls_R_factor_all 0.1614
_refine_ls_R_factor_gt 0.0675
_refine_ls_shift/su_max 0.003
_refine_ls_shift/su_mean 0.000
_refine_ls_structure_factor_coef Fsqd
_refine_ls_weighting_details 'w=1/[\s^2^(Fo^2^)+(0.0530P)^2^] where P=(Fo^2^+2Fc^2^)/3'
_refine_ls_weighting_scheme calc
_refine_ls_wR_factor_gt 0.1174
_refine_ls_wR_factor_ref 0.1442
_reflns_Friedel_coverage 0.000
_reflns_number_gt 5345
_reflns_number_total 10333
_reflns_threshold_expression 'I > 2\s(I)'
_cod_data_source_file d2ce00828a2.cif
_cod_data_source_block gar218
_cod_database_code 7245242
_shelx_shelxl_version_number 2018/3
_shelx_space_group_comment
;
The symmetry employed for this shelxl refinement is uniquely defined
by the following loop, which should always be used as a source of
symmetry information in preference to the above space-group names.
They are only intended as comments.
;
_shelx_estimated_absorpt_t_max 0.926
_shelx_estimated_absorpt_t_min 0.885
_olex2_refinement_description
;
1. Fixed Uiso
 At 1.2 times of:
  All C(H) groups, All C(H,H) groups, All C(H,H,H,H) groups
 At 1.5 times of:
  All C(H,H,H) groups
2. Restrained distances
 C21B-C22B
 1.5 with sigma of 0.02
 O10-C21B
 1.4 with sigma of 0.02
 C21A-O10
 1.4 with sigma of 0.02
 C22A-C21A
 1.5 with sigma of 0.02
3. Rigid bond restraints
 C35A, C36A
 with sigma for 1-2 distances of 0.01 and sigma for 1-3 distances of 0.01
 C13A, C14A
 with sigma for 1-2 distances of 0.01 and sigma for 1-3 distances of 0.01
 C13B, C14B
 with sigma for 1-2 distances of 0.01 and sigma for 1-3 distances of 0.01
 C33A, C34A
 with sigma for 1-2 distances of 0.01 and sigma for 1-3 distances of 0.01
 C33B, C34B
 with sigma for 1-2 distances of 0.01 and sigma for 1-3 distances of 0.01
4. Uiso/Uaniso restraints and constraints
Uanis(C13B) \\sim Ueq, Uanis(C14B) \\sim Ueq, Uanis(C13A) \\sim Ueq,
Uanis(C21B) \\sim Ueq, Uanis(C21A) \\sim Ueq, Uanis(C35B) \\sim Ueq,
Uanis(C35A) \\sim Ueq: with sigma of 0.03 and sigma for terminal atoms of 0.02
Uanis(C24B) \\sim Ueq, Uanis(C24A) \\sim Ueq: with sigma of 0.1 and sigma for
terminal atoms of 0.2
5. Others
 Sof(C13B)=Sof(H13A)=Sof(H13B)=Sof(C14A)=Sof(H14A)=Sof(H14B)=Sof(H14C)=1-FVAR(1)
 Sof(C13A)=Sof(H13C)=Sof(H13D)=Sof(C14B)=Sof(H14D)=Sof(H14E)=Sof(H14F)=FVAR(1)
 Sof(H23A)=Sof(H23B)=Sof(C24A)=Sof(H24A)=Sof(H24B)=Sof(H24C)=1-FVAR(2)
 Sof(H23C)=Sof(H23D)=Sof(C24B)=Sof(H24D)=Sof(H24E)=Sof(H24F)=FVAR(2)
 Sof(C36B)=Sof(H36A)=Sof(H36B)=Sof(H36C)=Sof(C35B)=Sof(H35A)=Sof(H35B)=1-FVAR(3)
 Sof(C35A)=Sof(H35C)=Sof(H35D)=Sof(C36A)=Sof(H36D)=Sof(H36E)=Sof(H36F)=FVAR(3)
 Sof(C33B)=Sof(H33A)=Sof(H33B)=Sof(C34A)=Sof(H34A)=Sof(H34B)=Sof(H34C)=1-FVAR(4)
 Sof(C33A)=Sof(H33C)=Sof(H33D)=Sof(C34B)=Sof(H34D)=Sof(H34E)=Sof(H34F)=FVAR(4)
 Sof(C21B)=Sof(H21A)=Sof(H21B)=Sof(C22B)=Sof(H22A)=Sof(H22B)=Sof(H22C)=1-FVAR(5)
 Sof(C21A)=Sof(H21C)=Sof(H21D)=Sof(C22A)=Sof(H22D)=Sof(H22E)=Sof(H22F)=FVAR(5)
6.a Secondary CH2 refined with riding coordinates:
 C15(H15A,H15B), C17(H17A,H17B), C19(H19A,H19B), C11(H11A,H11B), C9(H9A,H9B),
 C23(H23A,H23B), C23(H23C,H23D), C33B(H33A,H33B), C29(H29A,H29B), C31(H31A,
 H31B), C35B(H35A,H35B), C13B(H13A,H13B), C27(H27A,H27B), C25(H25A,H25B),
 C13A(H13C,H13D), C21B(H21A,H21B), C35A(H35C,H35D), C33A(H33C,H33D), C21A(H21C,
 H21D)
6.b Aromatic/amide H refined with riding coordinates:
 C7(H7), C5(H5), C3(H3)
6.c Idealised Me refined as rotating group:
 C20(H20A,H20B,H20C), C18(H18A,H18B,H18C), C16(H16A,H16B,H16C), C12(H12A,H12B,
 H12C), C10(H10A,H10B,H10C), C36B(H36A,H36B,H36C), C26(H26A,H26B,H26C),
 C32(H32A,H32B,H32C), C30(H30A,H30B,H30C), C34A(H34A,H34B,H34C), C14A(H14A,H14B,
 H14C), C24A(H24A,H24B,H24C), C14B(H14D,H14E,H14F), C22B(H22A,H22B,H22C),
 C24B(H24D,H24E,H24F), C36A(H36D,H36E,H36F), C34B(H34D,H34E,H34F), C28(H28A,
 H28B,H28C), C22A(H22D,H22E,H22F)
;
_olex2_submission_special_instructions 'No special instructions were received'

loop_
_space_group_symop_operation_xyz
'x, y, z'
'-x, -y, -z'

loop_
_atom_site_label
_atom_site_type_symbol
_atom_site_fract_x
_atom_site_fract_y
_atom_site_fract_z
_atom_site_U_iso_or_equiv
_atom_site_adp_type
_atom_site_occupancy
_atom_site_site_symmetry_order
_atom_site_calc_flag
_atom_site_refinement_flags_posn
_atom_site_refinement_flags_adp
_atom_site_refinement_flags_occupancy
_atom_site_disorder_assembly
_atom_site_disorder_group
Nb1 Nb 0.53512(9) 0.28620(4) 0.54508(3) 0.02121(19) Uani 1 1 d . . . . .
Nb2 Nb 0.58652(10) 0.40065(4) 0.36466(4) 0.0238(2) Uani 1 1 d . . . . .
Nb3 Nb 0.19858(11) 0.26474(5) 0.04083(4) 0.0419(3) Uani 1 1 d . . . . .
Nb4 Nb 0.00177(12) 0.10622(5) 0.10846(4) 0.0465(3) Uani 1 1 d . . . . .
O3 O 0.4189(6) 0.2243(2) 0.4864(2) 0.0215(12) Uani 1 1 d . . . . .
O6 O 0.6367(7) 0.3356(3) 0.5960(3) 0.0298(13) Uani 1 1 d . . . . .
O12 O 0.2295(7) 0.2214(3) 0.1673(2) 0.0330(14) Uani 1 1 d . . . . .
C8 C 0.1626(10) 0.1648(5) 0.2214(4) 0.027(2) Uani 1 1 d . . . . .
O13 O 0.0794(7) 0.1151(3) 0.2124(2) 0.0307(14) Uani 1 1 d . . . . .
O2 O 0.4634(6) 0.3002(3) 0.3599(2) 0.0241(12) Uani 1 1 d . . . . .
O5 O 0.6550(6) 0.1878(3) 0.5797(2) 0.0245(12) Uani 1 1 d . . . . .
O14 O -0.2119(8) 0.0882(4) 0.1636(3) 0.060(2) Uani 1 1 d . . . . .
O8 O 0.6943(7) 0.4804(3) 0.3733(3) 0.0319(14) Uani 1 1 d . . . . .
O1 O 0.4472(6) 0.3738(3) 0.4649(2) 0.0208(12) Uani 1 1 d . . . . .
O9 O 0.7427(7) 0.3794(3) 0.2872(3) 0.0307(13) Uani 1 1 d . . . . .
C4 C 0.1186(9) 0.0825(4) 0.4412(3) 0.0152(16) Uani 1 1 d . . . . .
C15 C 0.8949(10) 0.2879(4) 0.4411(4) 0.029(2) Uani 1 1 d . . . . .
H15A H 0.945801 0.310984 0.386200 0.035 Uiso 1 1 calc R U . . .
H15B H 0.906558 0.230706 0.456772 0.035 Uiso 1 1 calc R U . . .
O20 O 0.1368(8) 0.3580(3) 0.0566(3) 0.0502(17) Uani 1 1 d . . . . .
C7 C 0.2758(9) 0.2034(4) 0.3209(4) 0.0206(17) Uani 1 1 d . . . . .
H7 H 0.329521 0.245019 0.279690 0.025 Uiso 1 1 calc R U . . .
O15 O 0.1046(9) 0.0052(3) 0.1530(4) 0.065(2) Uani 1 1 d . . . . .
O7 O 0.7208(6) 0.3119(3) 0.4473(2) 0.0199(12) Uani 1 1 d . . . . .
O16 O -0.0415(9) 0.0990(4) 0.0169(3) 0.067(2) Uani 1 1 d . . . . .
N1 N 0.0446(7) 0.0214(3) 0.5083(3) 0.0174(14) Uani 1 1 d . . . . .
O18 O 0.1707(8) 0.2978(4) -0.0653(3) 0.065(2) Uani 1 1 d . . . . .
C5 C 0.0982(9) 0.0944(4) 0.3651(3) 0.0180(17) Uani 1 1 d . . . . .
H5 H 0.029692 0.061767 0.354331 0.022 Uiso 1 1 calc R U . . .
C6 C 0.1802(9) 0.1553(4) 0.3038(4) 0.0199(17) Uani 1 1 d . . . . .
O17 O 0.2463(8) 0.1450(3) 0.0583(3) 0.0425(16) Uani 1 1 d . . . . .
C3 C 0.2142(9) 0.1307(4) 0.4568(4) 0.0196(17) Uani 1 1 d . . . . .
H3 H 0.225864 0.122345 0.509314 0.024 Uiso 1 1 calc R U . . .
C17 C 0.7118(12) 0.5170(5) 0.4268(5) 0.048(3) Uani 1 1 d . . . . .
H17A H 0.717707 0.476679 0.479188 0.058 Uiso 1 1 calc R U . . .
H17B H 0.610812 0.551518 0.430001 0.058 Uiso 1 1 calc R U . . .
C2 C 0.2945(9) 0.1918(4) 0.3967(4) 0.0184(17) Uani 1 1 d . . . . .
C19 C 0.8094(11) 0.3215(5) 0.2570(4) 0.040(2) Uani 1 1 d . . . . .
H19A H 0.780256 0.269812 0.295866 0.048 Uiso 1 1 calc R U . . .
H19B H 0.933655 0.323020 0.247562 0.048 Uiso 1 1 calc R U . . .
C20 C 0.7434(13) 0.3326(5) 0.1831(5) 0.056(3) Uani 1 1 d . . . . .
H20A H 0.620294 0.332016 0.192059 0.084 Uiso 1 1 calc R U . . .
H20B H 0.789113 0.290486 0.164831 0.084 Uiso 1 1 calc R U . . .
H20C H 0.777327 0.382536 0.143634 0.084 Uiso 1 1 calc R U . . .
C18 C 0.8606(13) 0.5623(7) 0.4048(7) 0.092(4) Uani 1 1 d . . . . .
H18A H 0.863997 0.587757 0.442120 0.138 Uiso 1 1 calc R U . . .
H18B H 0.856606 0.601713 0.352539 0.138 Uiso 1 1 calc R U . . .
H18C H 0.961504 0.527868 0.404775 0.138 Uiso 1 1 calc R U . . .
C16 C 0.9861(12) 0.3126(6) 0.4915(6) 0.072(3) Uani 1 1 d . . . . .
H16A H 1.105617 0.296553 0.485433 0.108 Uiso 1 1 calc R U . . .
H16B H 0.938451 0.288238 0.546074 0.108 Uiso 1 1 calc R U . . .
H16C H 0.973934 0.369240 0.476211 0.108 Uiso 1 1 calc R U . . .
O4 O 0.3420(6) 0.2612(3) 0.6170(2) 0.0257(13) Uani 1 1 d . . . . .
O10 O 0.4226(8) 0.4601(3) 0.3033(3) 0.0348(14) Uani 1 1 d D . . . .
O11 O -0.0164(7) 0.2180(3) 0.0778(3) 0.0409(15) Uani 1 1 d . . . . .
O19 O 0.4310(8) 0.2740(3) 0.0259(3) 0.0479(17) Uani 1 1 d . . . . .
C1 C 0.3985(9) 0.2434(4) 0.4153(4) 0.0161(16) Uani 1 1 d . . . . .
C11 C 0.6995(10) 0.1229(4) 0.5562(4) 0.028(2) Uani 1 1 d . . . . .
H11A H 0.815177 0.102957 0.567578 0.034 Uiso 1 1 calc R U . . .
H11B H 0.697582 0.139330 0.499280 0.034 Uiso 1 1 calc R U . . .
C12 C 0.5792(11) 0.0593(4) 0.5981(4) 0.036(2) Uani 1 1 d . . . . .
H12A H 0.581097 0.042946 0.654400 0.054 Uiso 1 1 calc R U . . .
H12B H 0.612903 0.014908 0.581648 0.054 Uiso 1 1 calc R U . . .
H12C H 0.465125 0.078520 0.585557 0.054 Uiso 1 1 calc R U . . .
C9 C 0.2313(12) 0.2051(5) 0.6672(5) 0.052(3) Uani 1 1 d . . . . .
H9A H 0.204607 0.171574 0.640135 0.063 Uiso 1 1 calc R U . . .
H9B H 0.124897 0.231174 0.681643 0.063 Uiso 1 1 calc R U . . .
C10 C 0.3099(13) 0.1548(5) 0.7414(5) 0.064(3) Uani 1 1 d . . . . .
H10A H 0.425114 0.137545 0.726937 0.096 Uiso 1 1 calc R U . . .
H10B H 0.242784 0.109351 0.770077 0.096 Uiso 1 1 calc R U . . .
H10C H 0.311973 0.185343 0.774266 0.096 Uiso 1 1 calc R U . . .
C36B C -0.340(3) 0.1174(14) 0.2677(17) 0.051(9) Uani 0.58(3) 1 d . . P A 6
H36A H -0.237527 0.132522 0.279748 0.076 Uiso 0.58(3) 1 calc R U P A 6
H36B H -0.416221 0.095467 0.315907 0.076 Uiso 0.58(3) 1 calc R U P A 6
H36C H -0.395791 0.163096 0.231878 0.076 Uiso 0.58(3) 1 calc R U P A 6
C23 C 0.1833(17) 0.4084(7) 0.0878(6) 0.080(4) Uani 1 1 d . . . . .
H23A H 0.113479 0.399847 0.138512 0.096 Uiso 0.49(5) 1 calc R U P B 3
H23B H 0.301797 0.395063 0.098071 0.096 Uiso 0.49(5) 1 calc R U P B 3
H23C H 0.098579 0.452498 0.076548 0.096 Uiso 0.51(5) 1 calc R U P B 4
H23D H 0.169519 0.381207 0.144983 0.096 Uiso 0.51(5) 1 calc R U P B 4
C33B C 0.229(5) -0.039(2) 0.1941(13) 0.034(8) Uani 0.44(2) 1 d . U P C 8
H33A H 0.305350 -0.006390 0.204998 0.041 Uiso 0.44(2) 1 calc R U P C 8
H33B H 0.295243 -0.071547 0.167455 0.041 Uiso 0.44(2) 1 calc R U P C 8
C26 C 0.6865(14) 0.3358(7) -0.0307(7) 0.115(5) Uani 1 1 d . . . . .
H26A H 0.806098 0.332819 -0.024471 0.173 Uiso 1 1 calc R U . . .
H26B H 0.632722 0.383600 -0.025058 0.173 Uiso 1 1 calc R U . . .
H26C H 0.675362 0.336113 -0.082468 0.173 Uiso 1 1 calc R U . . .
C29 C 0.4048(14) 0.1022(6) 0.0577(5) 0.067(3) Uani 1 1 d . . . . .
H29A H 0.389117 0.046428 0.088410 0.080 Uiso 1 1 calc R U . . .
H29B H 0.484002 0.120862 0.081922 0.080 Uiso 1 1 calc R U . . .
C31 C 0.0127(15) 0.1151(8) -0.0652(6) 0.102(5) Uani 1 1 d . . . . .
H31A H -0.018808 0.072633 -0.079840 0.122 Uiso 1 1 calc R U . . .
H31B H 0.136685 0.117821 -0.075569 0.122 Uiso 1 1 calc R U . . .
C35B C -0.295(3) 0.0571(15) 0.2301(9) 0.042(6) Uani 0.58(3) 1 d . U P A 6
H35A H -0.225980 0.013584 0.263232 0.050 Uiso 0.58(3) 1 calc R U P A 6
H35B H -0.398191 0.036168 0.224610 0.050 Uiso 0.58(3) 1 calc R U P A 6
C32 C -0.0658(15) 0.1883(8) -0.1117(6) 0.107(5) Uani 1 1 d . . . . .
H32A H -0.009613 0.204867 -0.165310 0.160 Uiso 1 1 calc R U . . .
H32B H -0.055544 0.227872 -0.089611 0.160 Uiso 1 1 calc R U . . .
H32C H -0.185067 0.181600 -0.111441 0.160 Uiso 1 1 calc R U . . .
C30 C 0.4802(16) 0.1127(8) -0.0287(7) 0.122(5) Uani 1 1 d . . . . .
H30A H 0.492749 0.168040 -0.059346 0.184 Uiso 1 1 calc R U . . .
H30B H 0.404210 0.091726 -0.051694 0.184 Uiso 1 1 calc R U . . .
H30C H 0.590485 0.084848 -0.028768 0.184 Uiso 1 1 calc R U . . .
C34A C 0.224(5) -0.1161(14) 0.2351(19) 0.085(14) Uani 0.44(2) 1 d . U P C 7
H34A H 0.253778 -0.144929 0.287701 0.127 Uiso 0.44(2) 1 calc R U P C 7
H34B H 0.322857 -0.115480 0.196878 0.127 Uiso 0.44(2) 1 calc R U P C 7
H34C H 0.133158 -0.141431 0.225519 0.127 Uiso 0.44(2) 1 calc R U P C 7
C13B C 0.621(5) 0.3617(16) 0.662(2) 0.041(7) Uani 0.49(3) 1 d . U P D 2
H13A H 0.501998 0.360618 0.686141 0.049 Uiso 0.49(3) 1 calc R U P D 2
H13B H 0.656231 0.415773 0.644264 0.049 Uiso 0.49(3) 1 calc R U P D 2
C27 C 0.2634(16) 0.3385(8) -0.1375(5) 0.102(5) Uani 1 1 d . . . . .
H27A H 0.384181 0.322378 -0.134851 0.122 Uiso 1 1 calc R U . . .
H27B H 0.226479 0.324234 -0.178591 0.122 Uiso 1 1 calc R U . . .
C14A C 0.601(5) 0.3335(17) 0.7233(13) 0.065(10) Uani 0.49(3) 1 d . U P D 1
H14A H 0.483777 0.349488 0.713476 0.097 Uiso 0.49(3) 1 calc R U P D 1
H14B H 0.633845 0.359060 0.756110 0.097 Uiso 0.49(3) 1 calc R U P D 1
H14C H 0.610519 0.277028 0.749915 0.097 Uiso 0.49(3) 1 calc R U P D 1
C25 C 0.6047(13) 0.2682(6) 0.0292(5) 0.056(3) Uani 1 1 d . . . . .
H25A H 0.653750 0.220202 0.021220 0.068 Uiso 1 1 calc R U . . .
H25B H 0.625850 0.264980 0.081323 0.068 Uiso 1 1 calc R U . . .
C24A C 0.169(11) 0.483(2) 0.044(2) 0.20(4) Uani 0.49(5) 1 d . U P B 3
H24A H 0.118742 0.512661 0.077169 0.299 Uiso 0.49(5) 1 calc R U P B 3
H24B H 0.097960 0.490704 0.003726 0.299 Uiso 0.49(5) 1 calc R U P B 3
H24C H 0.281272 0.502105 0.020000 0.299 Uiso 0.49(5) 1 calc R U P B 3
C13A C 0.714(5) 0.3564(19) 0.6473(13) 0.047(7) Uani 0.51(3) 1 d . U P D 1
H13C H 0.728396 0.413047 0.626453 0.056 Uiso 0.51(3) 1 calc R U P D 1
H13D H 0.825591 0.329059 0.654549 0.056 Uiso 0.51(3) 1 calc R U P D 1
C14B C 0.730(4) 0.3093(12) 0.7220(11) 0.049(7) Uani 0.51(3) 1 d . U P D 2
H14D H 0.668500 0.263261 0.755628 0.074 Uiso 0.51(3) 1 calc R U P D 2
H14E H 0.757841 0.337217 0.753721 0.074 Uiso 0.51(3) 1 calc R U P D 2
H14F H 0.833260 0.293271 0.695511 0.074 Uiso 0.51(3) 1 calc R U P D 2
C21B C 0.331(2) 0.4664(10) 0.2414(8) 0.047(6) Uani 0.57(2) 1 d D U P E 9
H21A H 0.374339 0.427060 0.218020 0.057 Uiso 0.57(2) 1 calc R U P E 9
H21B H 0.339481 0.518690 0.200289 0.057 Uiso 0.57(2) 1 calc R U P E 9
C22B C 0.154(3) 0.453(2) 0.2780(18) 0.120(13) Uani 0.57(2) 1 d D . P E 9
H22A H 0.084610 0.452047 0.239272 0.180 Uiso 0.57(2) 1 calc R U P E 9
H22B H 0.110796 0.494147 0.297493 0.180 Uiso 0.57(2) 1 calc R U P E 9
H22C H 0.149586 0.402479 0.321392 0.180 Uiso 0.57(2) 1 calc R U P E 9
C24B C 0.334(7) 0.439(3) 0.069(4) 0.20(4) Uani 0.51(5) 1 d . U P B 4
H24D H 0.421657 0.398674 0.067651 0.301 Uiso 0.51(5) 1 calc R U P B 4
H24E H 0.352167 0.460871 0.107266 0.301 Uiso 0.51(5) 1 calc R U P B 4
H24F H 0.338218 0.480380 0.017123 0.301 Uiso 0.51(5) 1 calc R U P B 4
C35A C -0.372(4) 0.106(3) 0.2246(13) 0.043(10) Uani 0.42(3) 1 d . U P A 5
H35C H -0.416139 0.159708 0.200555 0.052 Uiso 0.42(3) 1 calc R U P A 5
H35D H -0.462903 0.070890 0.230870 0.052 Uiso 0.42(3) 1 calc R U P A 5
C36A C -0.328(4) 0.094(2) 0.3047(16) 0.037(8) Uani 0.42(3) 1 d . U P A 5
H36D H -0.282041 0.040728 0.328943 0.056 Uiso 0.42(3) 1 calc R U P A 5
H36E H -0.429240 0.103079 0.337300 0.056 Uiso 0.42(3) 1 calc R U P A 5
H36F H -0.243512 0.130681 0.299694 0.056 Uiso 0.42(3) 1 calc R U P A 5
C33A C 0.173(5) -0.0430(15) 0.228(2) 0.072(10) Uani 0.56(2) 1 d . U P C 7
H33C H 0.269362 -0.016738 0.233344 0.086 Uiso 0.56(2) 1 calc R U P C 7
H33D H 0.084863 -0.044692 0.272114 0.086 Uiso 0.56(2) 1 calc R U P C 7
C34B C 0.115(3) -0.0888(13) 0.2710(9) 0.036(6) Uani 0.56(2) 1 d . U P C 8
H34D H 0.182855 -0.132684 0.302538 0.054 Uiso 0.56(2) 1 calc R U P C 8
H34E H 0.021311 -0.108296 0.256491 0.054 Uiso 0.56(2) 1 calc R U P C 8
H34F H 0.069895 -0.056118 0.301274 0.054 Uiso 0.56(2) 1 calc R U P C 8
C28 C 0.244(3) 0.4181(10) -0.1574(9) 0.240(14) Uani 1 1 d . . . . .
H28A H 0.126458 0.434988 -0.165301 0.359 Uiso 1 1 calc R U . . .
H28B H 0.317395 0.443451 -0.205594 0.359 Uiso 1 1 calc R U . . .
H28C H 0.273967 0.432226 -0.115461 0.359 Uiso 1 1 calc R U . . .
C21A C 0.251(3) 0.4462(17) 0.304(2) 0.113(16) Uani 0.43(2) 1 d D U P E 10
H21C H 0.192881 0.435121 0.357337 0.135 Uiso 0.43(2) 1 calc R U P E 10
H21D H 0.248389 0.398998 0.291252 0.135 Uiso 0.43(2) 1 calc R U P E 10
C22A C 0.152(4) 0.5109(17) 0.2487(17) 0.072(11) Uani 0.43(2) 1 d D . P E 10
H22D H 0.227302 0.539441 0.202452 0.108 Uiso 0.43(2) 1 calc R U P E 10
H22E H 0.099853 0.546414 0.274697 0.108 Uiso 0.43(2) 1 calc R U P E 10
H22F H 0.063809 0.489065 0.233058 0.108 Uiso 0.43(2) 1 calc R U P E 10

loop_
_atom_site_aniso_label
_atom_site_aniso_U_11
_atom_site_aniso_U_22
_atom_site_aniso_U_33
_atom_site_aniso_U_23
_atom_site_aniso_U_13
_atom_site_aniso_U_12
Nb1 0.0267(5) 0.0225(4) 0.0180(3) -0.0095(3) -0.0060(3) -0.0041(3)
Nb2 0.0352(5) 0.0183(4) 0.0203(3) -0.0070(3) -0.0047(3) -0.0092(3)
Nb3 0.0483(6) 0.0524(6) 0.0150(3) 0.0017(3) -0.0046(4) -0.0103(5)
Nb4 0.0679(7) 0.0503(6) 0.0317(4) -0.0157(4) -0.0287(4) -0.0120(5)
O3 0.029(3) 0.021(3) 0.013(2) -0.002(2) 0.000(2) -0.013(2)
O6 0.041(4) 0.032(3) 0.025(3) -0.016(2) -0.011(3) -0.007(3)
O12 0.051(4) 0.033(3) 0.011(2) 0.001(2) -0.006(3) -0.015(3)
C8 0.021(5) 0.038(5) 0.022(4) -0.008(4) -0.005(4) -0.004(4)
O13 0.046(4) 0.034(3) 0.016(2) -0.003(2) -0.014(2) -0.024(3)
O2 0.038(4) 0.019(3) 0.018(2) -0.005(2) -0.008(2) -0.012(3)
O5 0.031(4) 0.022(3) 0.021(2) -0.007(2) -0.012(2) 0.004(3)
O14 0.066(5) 0.073(5) 0.036(3) 0.003(3) -0.020(4) -0.045(4)
O8 0.049(4) 0.027(3) 0.028(3) -0.017(2) -0.005(3) -0.015(3)
O1 0.023(3) 0.021(3) 0.022(2) -0.012(2) -0.003(2) -0.001(2)
O9 0.041(4) 0.025(3) 0.028(3) -0.014(2) 0.005(3) -0.012(3)
C4 0.020(5) 0.012(4) 0.015(3) -0.007(3) 0.000(3) -0.005(3)
C15 0.025(5) 0.032(5) 0.030(4) -0.008(4) -0.003(4) -0.012(4)
O20 0.061(5) 0.042(4) 0.034(3) 0.009(3) -0.012(3) -0.022(3)
C7 0.028(5) 0.020(4) 0.016(3) -0.009(3) 0.001(3) -0.007(4)
O15 0.102(6) 0.040(4) 0.076(4) -0.029(3) -0.065(5) 0.004(4)
O7 0.012(3) 0.025(3) 0.022(2) -0.007(2) -0.002(2) -0.004(2)
O16 0.085(6) 0.084(5) 0.049(4) -0.031(4) -0.034(4) -0.012(4)
N1 0.021(4) 0.016(3) 0.015(3) -0.005(2) -0.001(3) -0.007(3)
O18 0.063(5) 0.087(5) 0.021(3) 0.009(3) -0.008(3) -0.011(4)
C5 0.020(5) 0.020(4) 0.016(3) -0.008(3) -0.001(3) -0.007(3)
C6 0.024(5) 0.019(4) 0.015(3) -0.006(3) 0.003(3) -0.006(4)
O17 0.048(4) 0.059(4) 0.026(3) -0.022(3) -0.006(3) 0.002(4)
C3 0.026(5) 0.020(4) 0.014(3) -0.008(3) -0.002(3) 0.002(4)
C17 0.057(7) 0.048(6) 0.060(6) -0.042(5) -0.002(5) -0.016(5)
C2 0.021(5) 0.017(4) 0.019(3) -0.009(3) -0.002(3) -0.002(4)
C19 0.045(7) 0.036(5) 0.038(5) -0.013(4) 0.005(4) -0.014(5)
C20 0.063(8) 0.064(7) 0.052(6) -0.036(5) 0.008(5) -0.012(6)
C18 0.048(8) 0.111(10) 0.183(13) -0.129(10) -0.023(8) 0.001(7)
C16 0.028(6) 0.102(9) 0.127(9) -0.087(8) -0.034(6) 0.022(6)
O4 0.026(3) 0.027(3) 0.024(3) -0.010(2) -0.002(2) -0.001(3)
O10 0.048(4) 0.029(3) 0.032(3) -0.009(2) -0.021(3) -0.005(3)
O11 0.053(4) 0.048(4) 0.022(3) -0.009(3) -0.011(3) -0.004(3)
O19 0.042(5) 0.069(4) 0.019(3) 0.000(3) -0.004(3) -0.009(4)
C1 0.014(5) 0.011(4) 0.023(4) -0.007(3) 0.000(3) 0.001(3)
C11 0.035(6) 0.021(5) 0.030(4) -0.012(4) -0.005(4) 0.007(4)
C12 0.037(6) 0.028(5) 0.048(5) -0.015(4) -0.017(4) 0.003(4)
C9 0.051(7) 0.052(6) 0.040(5) -0.008(5) 0.013(5) -0.001(5)
C10 0.073(9) 0.058(7) 0.034(5) 0.003(5) 0.017(5) 0.006(6)
C36B 0.045(17) 0.023(13) 0.066(19) -0.012(13) 0.040(17) -0.009(11)
C23 0.087(11) 0.072(9) 0.070(7) -0.004(7) -0.009(7) -0.038(8)
C33B 0.042(18) 0.06(2) 0.013(11) -0.020(12) 0.005(10) -0.024(13)
C26 0.035(8) 0.084(9) 0.145(11) 0.052(8) -0.004(8) -0.009(7)
C29 0.079(9) 0.068(8) 0.060(7) -0.031(6) -0.011(6) -0.001(7)
C31 0.094(11) 0.184(14) 0.071(8) -0.094(9) -0.054(8) 0.052(10)
C35B 0.049(13) 0.046(13) 0.048(10) -0.035(9) 0.004(9) -0.023(10)
C32 0.075(10) 0.209(16) 0.038(6) -0.049(8) -0.005(6) 0.001(10)
C30 0.088(11) 0.196(16) 0.119(11) -0.113(11) 0.030(9) -0.016(11)
C34A 0.16(4) 0.042(15) 0.07(2) -0.006(15) -0.09(2) 0.011(18)
C13B 0.047(17) 0.035(11) 0.062(16) -0.035(11) -0.035(15) 0.012(13)
C27 0.091(11) 0.158(14) 0.024(5) 0.006(7) 0.000(6) -0.024(10)
C14A 0.08(2) 0.09(2) 0.037(12) -0.019(13) -0.007(13) -0.035(19)
C25 0.060(8) 0.066(7) 0.035(5) -0.007(5) -0.013(5) -0.003(6)
C24A 0.37(10) 0.04(2) 0.18(4) 0.03(2) -0.12(5) -0.06(4)
C13A 0.051(17) 0.065(15) 0.039(10) -0.029(10) -0.018(11) -0.008(14)
C14B 0.050(15) 0.077(13) 0.030(9) -0.019(8) -0.029(9) -0.004(11)
C21B 0.071(15) 0.049(11) 0.027(9) -0.009(7) -0.031(9) -0.004(10)
C22B 0.034(18) 0.16(4) 0.16(3) -0.04(3) -0.006(19) -0.04(2)
C24B 0.14(4) 0.10(4) 0.39(8) -0.15(5) 0.09(5) -0.06(3)
C35A 0.054(18) 0.07(2) 0.018(10) -0.028(12) 0.022(10) -0.029(16)
C36A 0.033(16) 0.042(19) 0.030(14) 0.005(13) -0.015(14) -0.020(15)
C33A 0.10(3) 0.033(13) 0.09(2) -0.006(17) -0.07(2) -0.011(15)
C34B 0.040(13) 0.041(13) 0.029(9) -0.011(8) -0.006(8) -0.020(10)
C28 0.27(3) 0.130(16) 0.148(16) 0.089(13) 0.090(16) 0.063(17)
C21A 0.11(3) 0.08(2) 0.12(2) -0.004(18) -0.03(2) 0.03(2)
C22A 0.07(2) 0.06(2) 0.059(17) 0.013(15) -0.024(15) 0.012(18)

loop_
_atom_type_symbol
_atom_type_description
_atom_type_scat_dispersion_real
_atom_type_scat_dispersion_imag
_atom_type_scat_source
C C 0.0033 0.0016 'International Tables Vol C Tables 4.2.6.8 and 6.1.1.4'
H H 0.0000 0.0000 'International Tables Vol C Tables 4.2.6.8 and 6.1.1.4'
N N 0.0061 0.0033 'International Tables Vol C Tables 4.2.6.8 and 6.1.1.4'
Nb Nb -2.0727 0.6215 'International Tables Vol C Tables 4.2.6.8 and 6.1.1.4'
O O 0.0106 0.0060 'International Tables Vol C Tables 4.2.6.8 and 6.1.1.4'

loop_
_geom_angle_atom_site_label_1
_geom_angle_atom_site_label_2
_geom_angle_atom_site_label_3
_geom_angle
_geom_angle_site_symmetry_1
_geom_angle_site_symmetry_3
_geom_angle_publ_flag
O3 Nb1 Nb2 77.24(11) . . ?
O6 Nb1 Nb2 103.88(15) . . ?
O6 Nb1 O3 178.3(2) . . ?
O6 Nb1 O5 98.8(2) . . ?
O6 Nb1 O1 100.7(2) . . ?
O6 Nb1 O7 95.1(2) . . ?
O6 Nb1 O4 96.3(2) . . ?
O5 Nb1 Nb2 121.13(13) . . ?
O5 Nb1 O3 79.52(18) . . ?
O5 Nb1 O1 151.60(17) . . ?
O5 Nb1 O7 84.48(19) . . ?
O1 Nb1 Nb2 33.36(13) . . ?
O1 Nb1 O3 80.93(17) . . ?
O1 Nb1 O7 73.43(18) . . ?
O7 Nb1 Nb2 40.40(12) . . ?
O7 Nb1 O3 84.89(17) . . ?
O4 Nb1 Nb2 131.30(14) . . ?
O4 Nb1 O3 83.88(18) . . ?
O4 Nb1 O5 98.3(2) . . ?
O4 Nb1 O1 99.9(2) . . ?
O4 Nb1 O7 167.72(19) . . ?
O2 Nb2 Nb1 77.08(11) . . ?
O8 Nb2 Nb1 100.24(14) . . ?
O8 Nb2 O2 176.89(19) . . ?
O8 Nb2 O1 96.60(19) . . ?
O8 Nb2 O9 98.9(2) . . ?
O8 Nb2 O7 93.8(2) . . ?
O8 Nb2 O10 99.0(2) . . ?
O1 Nb2 Nb1 32.77(13) . . ?
O1 Nb2 O2 82.01(17) . . ?
O1 Nb2 O7 72.54(18) . . ?
O9 Nb2 Nb1 123.87(15) . . ?
O9 Nb2 O2 81.47(19) . . ?
O9 Nb2 O1 154.7(2) . . ?
O9 Nb2 O7 86.53(19) . . ?
O7 Nb2 Nb1 40.09(12) . . ?
O7 Nb2 O2 83.13(17) . . ?
O10 Nb2 Nb1 128.14(18) . . ?
O10 Nb2 O2 84.0(2) . . ?
O10 Nb2 O1 97.5(2) . . ?
O10 Nb2 O9 99.7(2) . . ?
O10 Nb2 O7 164.7(2) . . ?
O12 Nb3 Nb4 77.68(13) . . ?
O20 Nb3 Nb4 128.55(18) . . ?
O20 Nb3 O12 82.9(2) . . ?
O20 Nb3 O18 98.8(3) . . ?
O20 Nb3 O17 163.3(2) . . ?
O20 Nb3 O11 97.7(2) . . ?
O18 Nb3 Nb4 100.5(2) . . ?
O18 Nb3 O12 178.1(2) . . ?
O18 Nb3 O17 96.4(2) . . ?
O18 Nb3 O11 94.9(2) . . ?
O17 Nb3 Nb4 40.68(17) . . ?
O17 Nb3 O12 81.81(18) . . ?
O11 Nb3 Nb4 33.60(16) . . ?
O11 Nb3 O12 83.94(19) . . ?
O11 Nb3 O17 74.0(2) . . ?
O19 Nb3 Nb4 126.90(19) . . ?
O19 Nb3 O12 84.3(2) . . ?
O19 Nb3 O20 97.4(3) . . ?
O19 Nb3 O18 96.4(2) . . ?
O19 Nb3 O17 87.8(3) . . ?
O19 Nb3 O11 159.5(2) . . ?
O13 Nb4 Nb3 76.62(13) . . ?
O14 Nb4 Nb3 128.6(2) . . ?
O14 Nb4 O13 86.9(2) . . ?
O14 Nb4 O15 98.8(3) . . ?
O14 Nb4 O17 167.0(2) . . ?
O14 Nb4 O11 96.5(3) . . ?
O15 Nb4 Nb3 124.7(2) . . ?
O15 Nb4 O13 79.8(2) . . ?
O15 Nb4 O17 87.4(3) . . ?
O15 Nb4 O11 155.0(2) . . ?
O16 Nb4 Nb3 100.3(2) . . ?
O16 Nb4 O13 174.3(3) . . ?
O16 Nb4 O14 98.7(3) . . ?
O16 Nb4 O15 98.4(3) . . ?
O16 Nb4 O17 91.6(3) . . ?
O16 Nb4 O11 98.7(2) . . ?
O17 Nb4 Nb3 40.75(16) . . ?
O17 Nb4 O13 82.94(19) . . ?
O11 Nb4 Nb3 33.56(17) . . ?
O11 Nb4 O13 81.42(19) . . ?
O11 Nb4 O17 74.0(2) . . ?
C1 O3 Nb1 130.5(4) . . ?
C13B O6 Nb1 146.2(17) . . ?
C13A O6 Nb1 167.3(13) . . ?
C8 O12 Nb3 128.1(5) . . ?
O12 C8 O13 125.2(6) . . ?
O12 C8 C6 117.8(7) . . ?
O13 C8 C6 117.0(6) . . ?
C8 O13 Nb4 131.9(4) . . ?
C1 O2 Nb2 129.0(4) . . ?
C11 O5 Nb1 139.2(4) . . ?
C35B O14 Nb4 145.1(13) . . ?
C35A O14 Nb4 152.1(11) . . ?
C17 O8 Nb2 142.0(5) . . ?
Nb1 O1 Nb2 113.9(2) . . ?
C19 O9 Nb2 144.6(5) . . ?
C5 C4 N1 124.4(6) . . ?
C3 C4 N1 115.3(5) . . ?
C3 C4 C5 120.3(6) . . ?
H15A C15 H15B 108.0 . . ?
O7 C15 H15A 109.5 . . ?
O7 C15 H15B 109.4 . . ?
O7 C15 C16 110.9(6) . . ?
C16 C15 H15A 109.4 . . ?
C16 C15 H15B 109.5 . . ?
C23 O20 Nb3 143.7(7) . . ?
C6 C7 H7 119.5 . . ?
C2 C7 H7 119.5 . . ?
C2 C7 C6 121.1(7) . . ?
C33B O15 Nb4 146.7(15) . . ?
C33A O15 Nb4 137.3(12) . . ?
Nb1 O7 Nb2 99.5(2) . . ?
C15 O7 Nb1 130.6(4) . . ?
C15 O7 Nb2 129.0(4) . . ?
C31 O16 Nb4 147.3(7) . . ?
N1 N1 C4 113.5(6) 2_556 . ?
C27 O18 Nb3 137.1(7) . . ?
C4 C5 H5 120.4 . . ?
C4 C5 C6 119.3(6) . . ?
C6 C5 H5 120.4 . . ?
C7 C6 C8 122.3(6) . . ?
C7 C6 C5 119.4(6) . . ?
C5 C6 C8 118.3(6) . . ?
Nb4 O17 Nb3 98.6(2) . . ?
C29 O17 Nb3 128.8(6) . . ?
C29 O17 Nb4 130.4(6) . . ?
C4 C3 H3 119.5 . . ?
C4 C3 C2 121.0(6) . . ?
C2 C3 H3 119.5 . . ?
O8 C17 H17A 109.0 . . ?
O8 C17 H17B 109.0 . . ?
O8 C17 C18 112.8(7) . . ?
H17A C17 H17B 107.8 . . ?
C18 C17 H17A 109.0 . . ?
C18 C17 H17B 109.0 . . ?
C7 C2 C3 118.9(6) . . ?
C7 C2 C1 121.2(6) . . ?
C3 C2 C1 119.9(6) . . ?
O9 C19 H19A 109.3 . . ?
O9 C19 H19B 109.3 . . ?
O9 C19 C20 111.7(7) . . ?
H19A C19 H19B 107.9 . . ?
C20 C19 H19A 109.3 . . ?
C20 C19 H19B 109.3 . . ?
C19 C20 H20A 109.5 . . ?
C19 C20 H20B 109.5 . . ?
C19 C20 H20C 109.5 . . ?
H20A C20 H20B 109.5 . . ?
H20A C20 H20C 109.5 . . ?
H20B C20 H20C 109.5 . . ?
C17 C18 H18A 109.5 . . ?
C17 C18 H18B 109.5 . . ?
C17 C18 H18C 109.5 . . ?
H18A C18 H18B 109.5 . . ?
H18A C18 H18C 109.5 . . ?
H18B C18 H18C 109.5 . . ?
C15 C16 H16A 109.5 . . ?
C15 C16 H16B 109.5 . . ?
C15 C16 H16C 109.5 . . ?
H16A C16 H16B 109.5 . . ?
H16A C16 H16C 109.5 . . ?
H16B C16 H16C 109.5 . . ?
C9 O4 Nb1 149.3(5) . . ?
C21B O10 Nb2 144.3(7) . . ?
C21A O10 Nb2 131.2(10) . . ?
Nb3 O11 Nb4 112.8(3) . . ?
C25 O19 Nb3 168.3(5) . . ?
O3 C1 C2 116.4(6) . . ?
O2 C1 O3 125.1(6) . . ?
O2 C1 C2 118.4(6) . . ?
O5 C11 H11A 109.5 . . ?
O5 C11 H11B 109.5 . . ?
O5 C11 C12 110.8(6) . . ?
H11A C11 H11B 108.1 . . ?
C12 C11 H11A 109.5 . . ?
C12 C11 H11B 109.5 . . ?
C11 C12 H12A 109.5 . . ?
C11 C12 H12B 109.5 . . ?
C11 C12 H12C 109.5 . . ?
H12A C12 H12B 109.5 . . ?
H12A C12 H12C 109.5 . . ?
H12B C12 H12C 109.5 . . ?
O4 C9 H9A 109.5 . . ?
O4 C9 H9B 109.5 . . ?
O4 C9 C10 110.7(8) . . ?
H9A C9 H9B 108.1 . . ?
C10 C9 H9A 109.5 . . ?
C10 C9 H9B 109.5 . . ?
C9 C10 H10A 109.5 . . ?
C9 C10 H10B 109.5 . . ?
C9 C10 H10C 109.5 . . ?
H10A C10 H10B 109.5 . . ?
H10A C10 H10C 109.5 . . ?
H10B C10 H10C 109.5 . . ?
H36A C36B H36B 109.5 . . ?
H36A C36B H36C 109.5 . . ?
H36B C36B H36C 109.5 . . ?
C35B C36B H36A 109.5 . . ?
C35B C36B H36B 109.5 . . ?
C35B C36B H36C 109.5 . . ?
O20 C23 H23A 108.3 . . ?
O20 C23 H23B 108.3 . . ?
O20 C23 H23C 106.5 . . ?
O20 C23 H23D 106.5 . . ?
H23A C23 H23B 107.4 . . ?
H23C C23 H23D 106.5 . . ?
C24A C23 O20 115.8(18) . . ?
C24A C23 H23A 108.3 . . ?
C24A C23 H23B 108.3 . . ?
C24B C23 O20 123(2) . . ?
C24B C23 H23C 106.5 . . ?
C24B C23 H23D 106.5 . . ?
O15 C33B H33A 112.0 . . ?
O15 C33B H33B 112.0 . . ?
O15 C33B C34B 99(2) . . ?
H33A C33B H33B 109.7 . . ?
C34B C33B H33A 112.0 . . ?
C34B C33B H33B 112.0 . . ?
H26A C26 H26B 109.5 . . ?
H26A C26 H26C 109.5 . . ?
H26B C26 H26C 109.5 . . ?
C25 C26 H26A 109.5 . . ?
C25 C26 H26B 109.5 . . ?
C25 C26 H26C 109.5 . . ?
O17 C29 H29A 109.7 . . ?
O17 C29 H29B 109.7 . . ?
O17 C29 C30 110.0(8) . . ?
H29A C29 H29B 108.2 . . ?
C30 C29 H29A 109.7 . . ?
C30 C29 H29B 109.7 . . ?
O16 C31 H31A 109.7 . . ?
O16 C31 H31B 109.7 . . ?
O16 C31 C32 110.0(8) . . ?
H31A C31 H31B 108.2 . . ?
C32 C31 H31A 109.7 . . ?
C32 C31 H31B 109.7 . . ?
O14 C35B C36B 109(2) . . ?
O14 C35B H35A 109.8 . . ?
O14 C35B H35B 109.8 . . ?
C36B C35B H35A 109.8 . . ?
C36B C35B H35B 109.8 . . ?
H35A C35B H35B 108.3 . . ?
C31 C32 H32A 109.5 . . ?
C31 C32 H32B 109.5 . . ?
C31 C32 H32C 109.5 . . ?
H32A C32 H32B 109.5 . . ?
H32A C32 H32C 109.5 . . ?
H32B C32 H32C 109.5 . . ?
C29 C30 H30A 109.5 . . ?
C29 C30 H30B 109.5 . . ?
C29 C30 H30C 109.5 . . ?
H30A C30 H30B 109.5 . . ?
H30A C30 H30C 109.5 . . ?
H30B C30 H30C 109.5 . . ?
H34A C34A H34B 109.5 . . ?
H34A C34A H34C 109.5 . . ?
H34B C34A H34C 109.5 . . ?
C33A C34A H34A 109.5 . . ?
C33A C34A H34B 109.5 . . ?
C33A C34A H34C 109.5 . . ?
O6 C13B H13A 109.7 . . ?
O6 C13B H13B 109.7 . . ?
O6 C13B C14B 109.6(18) . . ?
H13A C13B H13B 108.2 . . ?
C14B C13B H13A 109.7 . . ?
C14B C13B H13B 109.7 . . ?
O18 C27 H27A 109.1 . . ?
O18 C27 H27B 109.1 . . ?
H27A C27 H27B 107.8 . . ?
C28 C27 O18 112.6(12) . . ?
C28 C27 H27A 109.1 . . ?
C28 C27 H27B 109.1 . . ?
H14A C14A H14B 109.5 . . ?
H14A C14A H14C 109.5 . . ?
H14B C14A H14C 109.5 . . ?
C13A C14A H14A 109.5 . . ?
C13A C14A H14B 109.5 . . ?
C13A C14A H14C 109.5 . . ?
O19 C25 C26 110.9(8) . . ?
O19 C25 H25A 109.5 . . ?
O19 C25 H25B 109.5 . . ?
C26 C25 H25A 109.5 . . ?
C26 C25 H25B 109.5 . . ?
H25A C25 H25B 108.1 . . ?
C23 C24A H24A 109.5 . . ?
C23 C24A H24B 109.5 . . ?
C23 C24A H24C 109.5 . . ?
H24A C24A H24B 109.5 . . ?
H24A C24A H24C 109.5 . . ?
H24B C24A H24C 109.5 . . ?
O6 C13A C14A 107(2) . . ?
O6 C13A H13C 110.3 . . ?
O6 C13A H13D 110.3 . . ?
C14A C13A H13C 110.3 . . ?
C14A C13A H13D 110.3 . . ?
H13C C13A H13D 108.6 . . ?
C13B C14B H14D 109.5 . . ?
C13B C14B H14E 109.5 . . ?
C13B C14B H14F 109.5 . . ?
H14D C14B H14E 109.5 . . ?
H14D C14B H14F 109.5 . . ?
H14E C14B H14F 109.5 . . ?
O10 C21B H21A 110.7 . . ?
O10 C21B H21B 110.7 . . ?
O10 C21B C22B 105.0(17) . . ?
H21A C21B H21B 108.8 . . ?
C22B C21B H21A 110.7 . . ?
C22B C21B H21B 110.7 . . ?
C21B C22B H22A 109.5 . . ?
C21B C22B H22B 109.5 . . ?
C21B C22B H22C 109.5 . . ?
H22A C22B H22B 109.5 . . ?
H22A C22B H22C 109.5 . . ?
H22B C22B H22C 109.5 . . ?
C23 C24B H24D 109.5 . . ?
C23 C24B H24E 109.5 . . ?
C23 C24B H24F 109.5 . . ?
H24D C24B H24E 109.5 . . ?
H24D C24B H24F 109.5 . . ?
H24E C24B H24F 109.5 . . ?
O14 C35A H35C 108.5 . . ?
O14 C35A H35D 108.5 . . ?
H35C C35A H35D 107.5 . . ?
C36A C35A O14 115(3) . . ?
C36A C35A H35C 108.5 . . ?
C36A C35A H35D 108.5 . . ?
C35A C36A H36D 109.5 . . ?
C35A C36A H36E 109.5 . . ?
C35A C36A H36F 109.5 . . ?
H36D C36A H36E 109.5 . . ?
H36D C36A H36F 109.5 . . ?
H36E C36A H36F 109.5 . . ?
O15 C33A H33C 108.5 . . ?
O15 C33A H33D 108.5 . . ?
C34A C33A O15 115(2) . . ?
C34A C33A H33C 108.5 . . ?
C34A C33A H33D 108.5 . . ?
H33C C33A H33D 107.5 . . ?
C33B C34B H34D 109.5 . . ?
C33B C34B H34E 109.5 . . ?
C33B C34B H34F 109.5 . . ?
H34D C34B H34E 109.5 . . ?
H34D C34B H34F 109.5 . . ?
H34E C34B H34F 109.5 . . ?
C27 C28 H28A 109.5 . . ?
C27 C28 H28B 109.5 . . ?
C27 C28 H28C 109.5 . . ?
H28A C28 H28B 109.5 . . ?
H28A C28 H28C 109.5 . . ?
H28B C28 H28C 109.5 . . ?
O10 C21A H21C 108.2 . . ?
O10 C21A H21D 108.2 . . ?
O10 C21A C22A 116(2) . . ?
H21C C21A H21D 107.4 . . ?
C22A C21A H21C 108.2 . . ?
C22A C21A H21D 108.2 . . ?
C21A C22A H22D 109.5 . . ?
C21A C22A H22E 109.5 . . ?
C21A C22A H22F 109.5 . . ?
H22D C22A H22E 109.5 . . ?
H22D C22A H22F 109.5 . . ?
H22E C22A H22F 109.5 . . ?

loop_
_geom_bond_atom_site_label_1
_geom_bond_atom_site_label_2
_geom_bond_distance
_geom_bond_site_symmetry_2
_geom_bond_publ_flag
Nb1 Nb2 3.2322(9) . ?
Nb1 O3 2.202(4) . ?
Nb1 O6 1.855(5) . ?
Nb1 O5 1.907(4) . ?
Nb1 O1 1.913(4) . ?
Nb1 O7 2.111(4) . ?
Nb1 O4 1.865(5) . ?
Nb2 O2 2.234(4) . ?
Nb2 O8 1.858(5) . ?
Nb2 O1 1.944(4) . ?
Nb2 O9 1.894(5) . ?
Nb2 O7 2.124(4) . ?
Nb2 O10 1.868(5) . ?
Nb3 Nb4 3.2184(12) . ?
Nb3 O12 2.234(4) . ?
Nb3 O20 1.865(6) . ?
Nb3 O18 1.883(5) . ?
Nb3 O17 2.124(6) . ?
Nb3 O11 1.930(6) . ?
Nb3 O19 1.865(6) . ?
Nb4 O13 2.188(4) . ?
Nb4 O14 1.858(7) . ?
Nb4 O15 1.904(6) . ?
Nb4 O16 1.846(5) . ?
Nb4 O17 2.121(6) . ?
Nb4 O11 1.933(5) . ?
O3 C1 1.270(7) . ?
O6 C13B 1.47(3) . ?
O6 C13A 1.39(3) . ?
O12 C8 1.256(8) . ?
C8 O13 1.266(8) . ?
C8 C6 1.506(9) . ?
O2 C1 1.263(7) . ?
O5 C11 1.423(8) . ?
O14 C35B 1.267(16) . ?
O14 C35A 1.67(3) . ?
O8 C17 1.428(8) . ?
O9 C19 1.411(8) . ?
C4 N1 1.437(8) . ?
C4 C5 1.384(8) . ?
C4 C3 1.370(9) . ?
C15 H15A 0.9900 . ?
C15 H15B 0.9900 . ?
C15 O7 1.426(8) . ?
C15 C16 1.493(10) . ?
O20 C23 1.376(12) . ?
C7 H7 0.9500 . ?
C7 C6 1.384(9) . ?
C7 C2 1.376(8) . ?
O15 C33B 1.36(4) . ?
O15 C33A 1.51(3) . ?
O16 C31 1.451(11) . ?
N1 N1 1.269(10) 2_556 ?
O18 C27 1.411(11) . ?
C5 H5 0.9500 . ?
C5 C6 1.410(9) . ?
O17 C29 1.433(11) . ?
C3 H3 0.9500 . ?
C3 C2 1.396(9) . ?
C17 H17A 0.9900 . ?
C17 H17B 0.9900 . ?
C17 C18 1.453(12) . ?
C2 C1 1.495(9) . ?
C19 H19A 0.9900 . ?
C19 H19B 0.9900 . ?
C19 C20 1.487(11) . ?
C20 H20A 0.9800 . ?
C20 H20B 0.9800 . ?
C20 H20C 0.9800 . ?
C18 H18A 0.9800 . ?
C18 H18B 0.9800 . ?
C18 H18C 0.9800 . ?
C16 H16A 0.9800 . ?
C16 H16B 0.9800 . ?
C16 H16C 0.9800 . ?
O4 C9 1.404(9) . ?
O10 C21B 1.424(11) . ?
O10 C21A 1.430(19) . ?
O19 C25 1.400(10) . ?
C11 H11A 0.9900 . ?
C11 H11B 0.9900 . ?
C11 C12 1.504(10) . ?
C12 H12A 0.9800 . ?
C12 H12B 0.9800 . ?
C12 H12C 0.9800 . ?
C9 H9A 0.9900 . ?
C9 H9B 0.9900 . ?
C9 C10 1.539(11) . ?
C10 H10A 0.9800 . ?
C10 H10B 0.9800 . ?
C10 H10C 0.9800 . ?
C36B H36A 0.9800 . ?
C36B H36B 0.9800 . ?
C36B H36C 0.9800 . ?
C36B C35B 1.51(3) . ?
C23 H23A 0.9900 . ?
C23 H23B 0.9900 . ?
C23 H23C 0.9900 . ?
C23 H23D 0.9900 . ?
C23 C24A 1.33(4) . ?
C23 C24B 1.33(4) . ?
C33B H33A 0.9900 . ?
C33B H33B 0.9900 . ?
C33B C34B 1.60(3) . ?
C26 H26A 0.9800 . ?
C26 H26B 0.9800 . ?
C26 H26C 0.9800 . ?
C26 C25 1.470(12) . ?
C29 H29A 0.9900 . ?
C29 H29B 0.9900 . ?
C29 C30 1.578(13) . ?
C31 H31A 0.9900 . ?
C31 H31B 0.9900 . ?
C31 C32 1.453(15) . ?
C35B H35A 0.9900 . ?
C35B H35B 0.9900 . ?
C32 H32A 0.9800 . ?
C32 H32B 0.9800 . ?
C32 H32C 0.9800 . ?
C30 H30A 0.9800 . ?
C30 H30B 0.9800 . ?
C30 H30C 0.9800 . ?
C34A H34A 0.9800 . ?
C34A H34B 0.9800 . ?
C34A H34C 0.9800 . ?
C34A C33A 1.34(4) . ?
C13B H13A 0.9900 . ?
C13B H13B 0.9900 . ?
C13B C14B 1.50(3) . ?
C27 H27A 0.9900 . ?
C27 H27B 0.9900 . ?
C27 C28 1.381(18) . ?
C14A H14A 0.9800 . ?
C14A H14B 0.9800 . ?
C14A H14C 0.9800 . ?
C14A C13A 1.50(3) . ?
C25 H25A 0.9900 . ?
C25 H25B 0.9900 . ?
C24A H24A 0.9800 . ?
C24A H24B 0.9800 . ?
C24A H24C 0.9800 . ?
C13A H13C 0.9900 . ?
C13A H13D 0.9900 . ?
C14B H14D 0.9800 . ?
C14B H14E 0.9800 . ?
C14B H14F 0.9800 . ?
C21B H21A 0.9900 . ?
C21B H21B 0.9900 . ?
C21B C22B 1.488(17) . ?
C22B H22A 0.9800 . ?
C22B H22B 0.9800 . ?
C22B H22C 0.9800 . ?
C24B H24D 0.9800 . ?
C24B H24E 0.9800 . ?
C24B H24F 0.9800 . ?
C35A H35C 0.9900 . ?
C35A H35D 0.9900 . ?
C35A C36A 1.52(4) . ?
C36A H36D 0.9800 . ?
C36A H36E 0.9800 . ?
C36A H36F 0.9800 . ?
C33A H33C 0.9900 . ?
C33A H33D 0.9900 . ?
C34B H34D 0.9800 . ?
C34B H34E 0.9800 . ?
C34B H34F 0.9800 . ?
C28 H28A 0.9800 . ?
C28 H28B 0.9800 . ?
C28 H28C 0.9800 . ?
C21A H21C 0.9900 . ?
C21A H21D 0.9900 . ?
C21A C22A 1.506(19) . ?
C22A H22D 0.9800 . ?
C22A H22E 0.9800 . ?
C22A H22F 0.9800 . ?

loop_
_geom_torsion_atom_site_label_1
_geom_torsion_atom_site_label_2
_geom_torsion_atom_site_label_3
_geom_torsion_atom_site_label_4
_geom_torsion
_geom_torsion_site_symmetry_1
_geom_torsion_site_symmetry_2
_geom_torsion_site_symmetry_3
_geom_torsion_site_symmetry_4
_geom_torsion_publ_flag
Nb1 Nb2 O8 C17 -26.2(9) . . . . ?
Nb1 Nb2 O9 C19 43.6(9) . . . . ?
Nb1 Nb2 O10 C21B -106.6(14) . . . . ?
Nb1 Nb2 O10 C21A -32(3) . . . . ?
Nb1 O3 C1 O2 9.9(10) . . . . ?
Nb1 O3 C1 C2 -172.6(4) . . . . ?
Nb1 O6 C13B C14B 106(2) . . . . ?
Nb1 O6 C13A C14A -56(8) . . . . ?
Nb1 O5 C11 C12 -97.5(7) . . . . ?
Nb1 O4 C9 C10 75.0(12) . . . . ?
Nb2 Nb1 O6 C13B 132.2(18) . . . . ?
Nb2 Nb1 O6 C13A -161(7) . . . . ?
Nb2 Nb1 O4 C9 119.0(9) . . . . ?
Nb2 O2 C1 O3 -14.3(10) . . . . ?
Nb2 O2 C1 C2 168.3(4) . . . . ?
Nb2 O8 C17 C18 161.0(7) . . . . ?
Nb2 O9 C19 C20 104.6(9) . . . . ?
Nb2 O10 C21B C22B 112.6(18) . . . . ?
Nb2 O10 C21A C22A 176(2) . . . . ?
Nb3 Nb4 O14 C35B -105(2) . . . . ?
Nb3 Nb4 O14 C35A -30(3) . . . . ?
Nb3 Nb4 O16 C31 30.9(12) . . . . ?
Nb3 O12 C8 O13 9.3(12) . . . . ?
Nb3 O12 C8 C6 -169.8(5) . . . . ?
Nb3 O20 C23 C24A 136(4) . . . . ?
Nb3 O20 C23 C24B 55(5) . . . . ?
Nb3 O18 C27 C28 -82.8(18) . . . . ?
Nb3 O17 C29 C30 -83.2(9) . . . . ?
Nb3 O19 C25 C26 -169(3) . . . . ?
Nb4 Nb3 O20 C23 116.6(10) . . . . ?
Nb4 Nb3 O18 C27 -147.2(11) . . . . ?
Nb4 Nb3 O19 C25 -41(3) . . . . ?
Nb4 O14 C35B C36B 95(4) . . . . ?
Nb4 O14 C35A C36A -58(5) . . . . ?
Nb4 O15 C33B C34B 114(2) . . . . ?
Nb4 O15 C33A C34A 175(2) . . . . ?
Nb4 O16 C31 C32 -94.0(14) . . . . ?
Nb4 O17 C29 C30 117.8(8) . . . . ?
O3 Nb1 O4 C9 51.9(10) . . . . ?
O6 Nb1 O4 C9 -126.3(10) . . . . ?
O12 Nb3 O20 C23 48.6(10) . . . . ?
O12 Nb3 O19 C25 29(3) . . . . ?
O12 C8 O13 Nb4 -4.1(12) . . . . ?
O12 C8 C6 C7 -4.5(11) . . . . ?
O12 C8 C6 C5 176.8(7) . . . . ?
O13 Nb4 O14 C35B -35(2) . . . . ?
O13 Nb4 O14 C35A 41(3) . . . . ?
O13 C8 C6 C7 176.3(7) . . . . ?
O13 C8 C6 C5 -2.5(10) . . . . ?
O2 Nb2 O9 C19 -24.5(8) . . . . ?
O2 Nb2 O10 C21B -38.3(14) . . . . ?
O2 Nb2 O10 C21A 36(3) . . . . ?
O5 Nb1 O6 C13B -102.6(18) . . . . ?
O5 Nb1 O6 C13A -35(7) . . . . ?
O5 Nb1 O4 C9 -26.5(10) . . . . ?
O14 Nb4 O16 C31 162.9(12) . . . . ?
O8 Nb2 O9 C19 152.4(8) . . . . ?
O8 Nb2 O10 C21B 142.7(14) . . . . ?
O8 Nb2 O10 C21A -143(3) . . . . ?
O1 Nb1 O6 C13B 98.2(18) . . . . ?
O1 Nb1 O6 C13A 165(7) . . . . ?
O1 Nb1 O4 C9 131.6(10) . . . . ?
O1 Nb2 O8 C17 6.8(9) . . . . ?
O1 Nb2 O9 C19 25.3(11) . . . . ?
O1 Nb2 O10 C21B -119.4(14) . . . . ?
O1 Nb2 O10 C21A -45(3) . . . . ?
O9 Nb2 O8 C17 -153.2(8) . . . . ?
O9 Nb2 O10 C21B 42.0(14) . . . . ?
O9 Nb2 O10 C21A 116(3) . . . . ?
C4 C5 C6 C8 177.2(6) . . . . ?
C4 C5 C6 C7 -1.6(10) . . . . ?
C4 C3 C2 C7 0.3(11) . . . . ?
C4 C3 C2 C1 -179.8(6) . . . . ?
O20 Nb3 O18 C27 80.8(11) . . . . ?
O20 Nb3 O19 C25 111(3) . . . . ?
C7 C2 C1 O3 -174.7(6) . . . . ?
C7 C2 C1 O2 3.0(10) . . . . ?
O15 Nb4 O14 C35B 44(2) . . . . ?
O15 Nb4 O14 C35A 120(3) . . . . ?
O15 Nb4 O16 C31 -96.8(12) . . . . ?
O7 Nb1 O6 C13B 172.2(18) . . . . ?
O7 Nb1 O6 C13A -121(7) . . . . ?
O7 Nb1 O4 C9 75.9(14) . . . . ?
O7 Nb2 O8 C17 -66.1(8) . . . . ?
O7 Nb2 O9 C19 59.1(8) . . . . ?
O7 Nb2 O10 C21B -71.2(17) . . . . ?
O7 Nb2 O10 C21A 3(3) . . . . ?
O16 Nb4 O14 C35B 144(2) . . . . ?
O16 Nb4 O14 C35A -140(3) . . . . ?
N1 C4 C5 C6 -178.6(6) . . . . ?
N1 C4 C3 C2 179.3(6) . . . . ?
O18 Nb3 O20 C23 -132.3(10) . . . . ?
O18 Nb3 O19 C25 -149(3) . . . . ?
C5 C4 N1 N1 -0.7(11) . . . 2_556 ?
C5 C4 C3 C2 -0.9(11) . . . . ?
C6 C8 O13 Nb4 175.1(5) . . . . ?
C6 C7 C2 C3 -0.4(11) . . . . ?
C6 C7 C2 C1 179.7(6) . . . . ?
O17 Nb3 O20 C23 72.5(15) . . . . ?
O17 Nb3 O18 C27 -106.2(11) . . . . ?
O17 Nb3 O19 C25 -53(3) . . . . ?
O17 Nb4 O14 C35B -74(2) . . . . ?
O17 Nb4 O14 C35A 2(3) . . . . ?
O17 Nb4 O16 C31 -9.2(12) . . . . ?
C3 C4 N1 N1 179.1(7) . . . 2_556 ?
C3 C4 C5 C6 1.6(10) . . . . ?
C3 C2 C1 O3 5.5(10) . . . . ?
C3 C2 C1 O2 -176.9(6) . . . . ?
C2 C7 C6 C8 -177.7(7) . . . . ?
C2 C7 C6 C5 1.1(11) . . . . ?
C16 C15 O7 Nb1 -58.9(9) . . . . ?
C16 C15 O7 Nb2 108.0(7) . . . . ?
O4 Nb1 O6 C13B -3.1(18) . . . . ?
O4 Nb1 O6 C13A 64(7) . . . . ?
O10 Nb2 O8 C17 105.4(8) . . . . ?
O10 Nb2 O9 C19 -106.8(9) . . . . ?
O11 Nb3 O20 C23 131.5(10) . . . . ?
O11 Nb3 O18 C27 179.4(11) . . . . ?
O11 Nb3 O19 C25 -26(3) . . . . ?
O11 Nb4 O14 C35B -116(2) . . . . ?
O11 Nb4 O14 C35A -40(3) . . . . ?
O11 Nb4 O16 C31 64.9(12) . . . . ?
O19 Nb3 O20 C23 -34.7(10) . . . . ?
O19 Nb3 O18 C27 -17.8(11) . . . . ?
